data_4303706
loop_
_publ_author_name
'Arup Sinha'
'S. M. Wahidur Rahaman'
'Mithun Sarkar'
'Biswajit Saha'
'Prosenjit Daw'
'Jitendra K. Bera'

_publ_contact_author_address 'Department of Chemistry, IIT Kanpur, Kanpur 208016, INDIA.'
_publ_contact_author_email jbera@iitk.ac.in
_publ_contact_author_fax '+ 91-512-2597436'
_publ_contact_author_name 'Jitendra K. Bera'
_publ_contact_author_phone '+ 91-512-2597336'
_publ_section_title
;
Multifaceted Coordination of Naphthyridine-Functionalized N-Heterocyclic
Carbene: A Novel "IrIII(C^N)(C^C)" Compound and Its Evaluation as
Transfer Hydrogenation Catalyst
;
_journal_name_full 'Inorganic Chemistry'
_journal_page_first 11114
_journal_page_last 11122
_journal_paper_doi 10.1021/ic901502n
_journal_volume 48
_journal_year 2009
_chemical_formula_moiety 'C40 H36 Cl2 N8 Pd, C Cl2, C H2 Cl2'
_chemical_formula_sum 'C42 H38 Cl6 N8 Pd'
_chemical_formula_weight 973.90
_chemical_name_systematic
; 
 ? 
;
_space_group_IT_number 2
_symmetry_cell_setting triclinic
_symmetry_space_group_name_Hall '-P 1'
_symmetry_space_group_name_H-M 'P -1'
_atom_sites_solution_hydrogens geom
_atom_sites_solution_primary direct
_atom_sites_solution_secondary difmap
_audit_creation_method SHELXL-97
_cell_angle_alpha 89.1670(10)
_cell_angle_beta 74.2740(10)
_cell_angle_gamma 77.9100(10)
_cell_formula_units_Z 2
_cell_length_a 11.7787(9)
_cell_length_b 12.8169(10)
_cell_length_c 15.0948(12)
_cell_measurement_reflns_used 7484
_cell_measurement_temperature 100(2)
_cell_measurement_theta_max 28.25
_cell_measurement_theta_min 2.35
_cell_volume 2142.7(3)
_computing_cell_refinement 'Bruker SAINT'
_computing_data_collection 'Bruker APEX'
_computing_data_reduction 'Bruker SAINT'
_computing_molecular_graphics ORTEP
_computing_publication_material ciftab
_computing_structure_refinement 'SHELXL-97 (Sheldrick, 1997)'
_computing_structure_solution 'SHELXS-97 (Sheldrick, 1990)'
_diffrn_ambient_temperature 100(2)
_diffrn_measured_fraction_theta_full 0.942
_diffrn_measured_fraction_theta_max 0.942
_diffrn_measurement_device_type 'Bruker SMART APEX'
_diffrn_measurement_method 'omega scans'
_diffrn_radiation_monochromator graphite
_diffrn_radiation_source 'fine-focus sealed tube'
_diffrn_radiation_type MoK\a
_diffrn_radiation_wavelength 0.71073
_diffrn_reflns_av_R_equivalents 0.0194
_diffrn_reflns_av_sigmaI/netI 0.0413
_diffrn_reflns_limit_h_max 10
_diffrn_reflns_limit_h_min -15
_diffrn_reflns_limit_k_max 15
_diffrn_reflns_limit_k_min -17
_diffrn_reflns_limit_l_max 15
_diffrn_reflns_limit_l_min -20
_diffrn_reflns_number 14071
_diffrn_reflns_theta_full 28.31
_diffrn_reflns_theta_max 28.31
_diffrn_reflns_theta_min 2.10
_exptl_absorpt_coefficient_mu 0.849
_exptl_absorpt_correction_T_max 0.8353
_exptl_absorpt_correction_T_min 0.8033
_exptl_absorpt_correction_type empirical
_exptl_absorpt_process_details SADABS
_exptl_crystal_colour colorless
_exptl_crystal_density_diffrn 1.510
_exptl_crystal_density_method 'not measured'
_exptl_crystal_description block
_exptl_crystal_F_000 988
_exptl_crystal_size_max 0.27
_exptl_crystal_size_mid 0.26
_exptl_crystal_size_min 0.22
_refine_diff_density_max 3.008
_refine_diff_density_min -2.709
_refine_diff_density_rms 0.189
_refine_ls_extinction_method none
_refine_ls_goodness_of_fit_ref 1.119
_refine_ls_hydrogen_treatment constr
_refine_ls_matrix_type full
_refine_ls_number_parameters 512
_refine_ls_number_reflns 10053
_refine_ls_number_restraints 0
_refine_ls_restrained_S_all 1.119
_refine_ls_R_factor_all 0.0837
_refine_ls_R_factor_gt 0.0660
_refine_ls_shift/su_max 0.000
_refine_ls_shift/su_mean 0.000
_refine_ls_structure_factor_coef Fsqd
_refine_ls_weighting_details 'calc w=1/[\s^2^(Fo^2^)+(0.0377P)^2^+19.7313P] where P=(Fo^2^+2Fc^2^)/3'
_refine_ls_weighting_scheme calc
_refine_ls_wR_factor_gt 0.1440
_refine_ls_wR_factor_ref 0.1769
_reflns_number_gt 8816
_reflns_number_total 10053
_reflns_threshold_expression >2sigma(I)
_cod_data_source_file ic901502n_si_002_2.cif
_cod_data_source_block compound1
_cod_depositor_comments
;
The following automatic conversions were performed:
'_symmetry_cell_setting' value 'Triclinic' changed to 'triclinic'
according to '/home/saulius/struct/CIF-dictionaries/cif_core.dic'
dictionary named 'cif_core.dic' version 2.4.1 from 2010-06-29.

Automatic conversion script
Id: cif_fix_enum 1527 2010-12-29 10:47:43Z saulius 
;
_cod_database_code 4303706

loop_
_symmetry_equiv_pos_as_xyz
'x, y, z'
'-x, -y, -z'

loop_
_atom_site_label
_atom_site_type_symbol
_atom_site_fract_x
_atom_site_fract_y
_atom_site_fract_z
_atom_site_U_iso_or_equiv
_atom_site_adp_type
_atom_site_occupancy
_atom_site_symmetry_multiplicity
_atom_site_calc_flag
_atom_site_refinement_flags
_atom_site_disorder_assembly
_atom_site_disorder_group
Pd1 Pd 0.69136(3) 0.71362(3) 0.09679(3) 0.01818(11) Uani 1 1 d . . .
Cl2 Cl 0.57908(10) 0.58218(9) 0.15209(8) 0.0193(2) Uani 1 1 d . . .
Cl1 Cl 0.87337(10) 0.61408(10) 0.12437(9) 0.0245(3) Uani 1 1 d . . .
C13 C 0.7813(4) 0.8244(4) 0.0419(3) 0.0195(9) Uani 1 1 d . . .
N6 N 0.4950(4) 0.8420(3) -0.1372(3) 0.0193(8) Uani 1 1 d . . .
N2 N 0.8256(4) 0.8019(3) -0.1967(3) 0.0201(8) Uani 1 1 d . . .
C33 C 0.5398(4) 0.8129(4) 0.0884(3) 0.0154(8) Uani 1 1 d . . .
N4 N 0.8005(4) 0.9051(3) 0.0868(3) 0.0192(8) Uani 1 1 d . . .
N7 N 0.4923(4) 0.8374(3) 0.0159(3) 0.0174(8) Uani 1 1 d . . .
N1 N 0.8233(4) 0.7797(3) -0.3480(3) 0.0232(9) Uani 1 1 d . . .
C10 C 0.8484(4) 0.7598(4) -0.1220(4) 0.0219(10) Uani 1 1 d . . .
N5 N 0.4763(4) 0.8580(3) -0.2842(3) 0.0240(9) Uani 1 1 d . . .
C26 C 0.5544(4) 0.6800(4) -0.2369(3) 0.0203(9) Uani 1 1 d . . .
C11 C 0.8850(4) 0.9247(4) -0.0601(3) 0.0205(9) Uani 1 1 d . . .
H11 H 0.9267 0.9497 -0.1166 0.025 Uiso 1 1 calc R . .
C24 C 0.5613(5) 0.6354(4) -0.3242(4) 0.0227(10) Uani 1 1 d . . .
C23 C 0.5241(5) 0.7040(4) -0.3863(3) 0.0251(11) Uani 1 1 d . . .
H23 H 0.5257 0.6763 -0.4447 0.030 Uiso 1 1 calc R . .
C6 C 0.8830(4) 0.6210(4) -0.2655(3) 0.0207(10) Uani 1 1 d . . .
C7 C 0.8444(4) 0.7331(4) -0.2701(3) 0.0214(10) Uani 1 1 d . . .
C30 C 0.5232(4) 0.7820(4) -0.0721(3) 0.0194(9) Uani 1 1 d . . .
C34 C 0.4796(5) 0.8839(4) 0.2522(3) 0.0218(10) Uani 1 1 d . . .
H34A H 0.4970 0.9538 0.2640 0.026 Uiso 1 1 calc R . .
H34B H 0.5495 0.8278 0.2567 0.026 Uiso 1 1 calc R . .
C27 C 0.5096(4) 0.7926(4) -0.2201(3) 0.0181(9) Uani 1 1 d . . .
C2 C 0.8376(5) 0.7172(4) -0.4204(4) 0.0244(10) Uani 1 1 d . . .
N3 N 0.8343(4) 0.8347(3) -0.0487(3) 0.0218(9) Uani 1 1 d . . .
C29 C 0.5694(4) 0.6709(4) -0.0807(3) 0.0202(9) Uani 1 1 d . . .
H29 H 0.5888 0.6322 -0.0308 0.024 Uiso 1 1 calc R . .
N8 N 0.4672(4) 0.8796(3) 0.1584(3) 0.0183(8) Uani 1 1 d . . .
C5 C 0.9369(6) 0.4348(4) -0.3416(4) 0.0322(12) Uani 1 1 d . . .
H5A H 0.9381 0.4015 -0.4000 0.048 Uiso 1 1 calc R . .
H5B H 0.8802 0.4082 -0.2908 0.048 Uiso 1 1 calc R . .
H5C H 1.0179 0.4169 -0.3326 0.048 Uiso 1 1 calc R . .
C12 C 0.8630(4) 0.9690(4) 0.0245(4) 0.0226(10) Uani 1 1 d . . .
H12 H 0.8857 1.0320 0.0393 0.027 Uiso 1 1 calc R . .
C32 C 0.3760(4) 0.9485(4) 0.1303(4) 0.0216(10) Uani 1 1 d . . .
H32 H 0.3151 1.0037 0.1666 0.026 Uiso 1 1 calc R . .
C3 C 0.8737(5) 0.6038(4) -0.4205(4) 0.0263(11) Uani 1 1 d . . .
H3 H 0.8814 0.5617 -0.4740 0.032 Uiso 1 1 calc R . .
C14 C 0.7614(5) 0.9275(4) 0.1870(4) 0.0245(10) Uani 1 1 d . . .
H14A H 0.7362 0.8641 0.2179 0.029 Uiso 1 1 calc R . .
H14B H 0.6903 0.9877 0.2022 0.029 Uiso 1 1 calc R . .
C35 C 0.3693(5) 0.8688(4) 0.3257(3) 0.0218(10) Uani 1 1 d . . .
C28 C 0.5851(4) 0.6211(4) -0.1639(4) 0.0238(10) Uani 1 1 d . . .
H28 H 0.6168 0.5464 -0.1727 0.029 Uiso 1 1 calc R . .
C37 C 0.2451(6) 0.7532(5) 0.4101(4) 0.0333(13) Uani 1 1 d . . .
H37 H 0.2288 0.6838 0.4199 0.040 Uiso 1 1 calc R . .
C9 C 0.8893(5) 0.6504(4) -0.1109(4) 0.0240(10) Uani 1 1 d . . .
H9 H 0.9049 0.6254 -0.0549 0.029 Uiso 1 1 calc R . .
C22 C 0.4840(5) 0.8140(5) -0.3656(4) 0.0266(11) Uani 1 1 d . . .
C31 C 0.3917(5) 0.9211(4) 0.0420(4) 0.0231(10) Uani 1 1 d . . .
H31 H 0.3430 0.9531 0.0039 0.028 Uiso 1 1 calc R . .
C40 C 0.2953(5) 0.9542(4) 0.3821(4) 0.0277(11) Uani 1 1 d . . .
H40 H 0.3125 1.0234 0.3732 0.033 Uiso 1 1 calc R . .
C8 C 0.9058(5) 0.5818(4) -0.1835(4) 0.0239(10) Uani 1 1 d . . .
H8 H 0.9327 0.5072 -0.1785 0.029 Uiso 1 1 calc R . .
C15 C 0.8585(5) 0.9547(5) 0.2240(4) 0.0309(12) Uani 1 1 d . . .
C4 C 0.8973(5) 0.5550(4) -0.3439(4) 0.0249(10) Uani 1 1 d . . .
C25 C 0.6038(5) 0.5177(4) -0.3474(4) 0.0284(11) Uani 1 1 d . . .
H25A H 0.5427 0.4801 -0.3124 0.043 Uiso 1 1 calc R . .
H25B H 0.6798 0.4918 -0.3313 0.043 Uiso 1 1 calc R . .
H25C H 0.6165 0.5043 -0.4135 0.043 Uiso 1 1 calc R . .
C38 C 0.1710(5) 0.8384(5) 0.4658(4) 0.0294(12) Uani 1 1 d . . .
H38 H 0.1032 0.8281 0.5134 0.035 Uiso 1 1 calc R . .
C39 C 0.1959(5) 0.9397(5) 0.4520(4) 0.0290(12) Uani 1 1 d . . .
H39 H 0.1450 0.9989 0.4902 0.035 Uiso 1 1 calc R . .
C36 C 0.3443(6) 0.7679(4) 0.3393(4) 0.0306(12) Uani 1 1 d . . .
H36 H 0.3946 0.7088 0.3006 0.037 Uiso 1 1 calc R . .
C1 C 0.8162(6) 0.7690(5) -0.5053(4) 0.0311(12) Uani 1 1 d . . .
H1A H 0.7517 0.8333 -0.4879 0.047 Uiso 1 1 calc R . .
H1B H 0.7925 0.7191 -0.5418 0.047 Uiso 1 1 calc R . .
H1C H 0.8905 0.7888 -0.5418 0.047 Uiso 1 1 calc R . .
C21 C 0.4445(6) 0.8869(5) -0.4353(4) 0.0349(13) Uani 1 1 d . . .
H21A H 0.4212 0.9608 -0.4102 0.052 Uiso 1 1 calc R . .
H21B H 0.3753 0.8669 -0.4495 0.052 Uiso 1 1 calc R . .
H21C H 0.5112 0.8808 -0.4917 0.052 Uiso 1 1 calc R . .
C20 C 0.8446(7) 1.0593(7) 0.2565(4) 0.0468(18) Uani 1 1 d . . .
H20 H 0.7741 1.1106 0.2550 0.056 Uiso 1 1 calc R . .
C16 C 0.9589(6) 0.8782(7) 0.2265(6) 0.053(2) Uani 1 1 d . . .
H16 H 0.9701 0.8070 0.2038 0.063 Uiso 1 1 calc R . .
C2S C 0.8101(6) 0.3739(5) 0.0111(5) 0.0408(15) Uani 1 1 d . . .
H1S1 H 0.7667 0.4436 0.0431 0.049 Uiso 1 1 calc R . .
H1S2 H 0.8941 0.3794 -0.0198 0.049 Uiso 1 1 calc R . .
C19 C 0.9297(8) 1.0900(8) 0.2906(5) 0.057(2) Uani 1 1 d . . .
H19 H 0.9208 1.1622 0.3098 0.068 Uiso 1 1 calc R . .
C18 C 1.0254(9) 1.0162(9) 0.2961(5) 0.064(3) Uani 1 1 d . . .
H18 H 1.0823 1.0368 0.3227 0.077 Uiso 1 1 calc R . .
C17 C 1.0464(8) 0.9108(9) 0.2650(6) 0.071(3) Uani 1 1 d . . .
H17 H 1.1168 0.8610 0.2690 0.085 Uiso 1 1 calc R . .
C1S C 0.7357(7) 0.4718(7) 0.3052(6) 0.0526(18) Uiso 1 1 d . . .
Cl3 Cl 0.8116(2) 0.27355(15) 0.09348(16) 0.0611(5) Uani 1 1 d . . .
Cl4 Cl 0.7396(2) 0.3458(2) -0.07266(17) 0.0707(6) Uani 1 1 d . . .
Cl1A Cl 0.6643(3) 0.6046(3) 0.3683(2) 0.0523(9) Uiso 0.699(7) 1 d P A 1
Cl2B Cl 0.7838(3) 0.3858(3) 0.3820(3) 0.0719(12) Uiso 0.699(7) 1 d P A 1
Cl2A Cl 0.8019(8) 0.3278(8) 0.3470(6) 0.069(3) Uiso 0.301(7) 1 d P A 2
Cl1B Cl 0.6987(9) 0.5523(9) 0.3805(6) 0.073(3) Uiso 0.301(7) 1 d P A 2

loop_
_atom_site_aniso_label
_atom_site_aniso_U_11
_atom_site_aniso_U_22
_atom_site_aniso_U_33
_atom_site_aniso_U_23
_atom_site_aniso_U_13
_atom_site_aniso_U_12
Pd1 0.01684(18) 0.01612(18) 0.02081(19) 0.00254(13) -0.00566(13) -0.00127(13)
Cl2 0.0202(5) 0.0142(5) 0.0228(5) 0.0049(4) -0.0048(4) -0.0040(4)
Cl1 0.0162(5) 0.0230(6) 0.0294(6) 0.0106(5) -0.0049(4) 0.0042(4)
C13 0.021(2) 0.020(2) 0.014(2) 0.0041(18) -0.0063(17) 0.0024(18)
N6 0.0167(19) 0.020(2) 0.022(2) 0.0029(16) -0.0083(16) -0.0028(15)
N2 0.0184(19) 0.021(2) 0.020(2) 0.0017(16) -0.0047(16) -0.0019(15)
C33 0.0079(18) 0.014(2) 0.027(2) 0.0022(17) -0.0070(17) -0.0053(15)
N4 0.0160(19) 0.0200(19) 0.023(2) 0.0021(16) -0.0095(16) -0.0017(15)
N7 0.0194(19) 0.0132(17) 0.0200(19) 0.0036(15) -0.0078(15) -0.0015(15)
N1 0.023(2) 0.021(2) 0.023(2) 0.0005(17) -0.0043(17) -0.0037(17)
C10 0.015(2) 0.022(2) 0.025(2) -0.001(2) -0.0032(18) 0.0001(18)
N5 0.024(2) 0.020(2) 0.025(2) 0.0021(17) -0.0029(17) -0.0037(17)
C26 0.018(2) 0.018(2) 0.023(2) 0.0000(19) -0.0010(18) -0.0066(18)
C11 0.022(2) 0.020(2) 0.021(2) 0.0051(19) -0.0074(19) -0.0051(18)
C24 0.021(2) 0.021(2) 0.025(2) 0.001(2) -0.0014(19) -0.0093(19)
C23 0.032(3) 0.026(3) 0.016(2) -0.0003(19) -0.002(2) -0.009(2)
C6 0.017(2) 0.018(2) 0.021(2) -0.0005(18) 0.0010(18) 0.0001(17)
C7 0.020(2) 0.022(2) 0.023(2) 0.0030(19) -0.0043(19) -0.0059(18)
C30 0.017(2) 0.018(2) 0.022(2) 0.0021(18) -0.0018(18) -0.0066(17)
C34 0.024(2) 0.021(2) 0.022(2) -0.0006(19) -0.0089(19) -0.0042(19)
C27 0.014(2) 0.016(2) 0.022(2) 0.0000(18) -0.0018(17) -0.0017(16)
C2 0.022(2) 0.025(3) 0.026(3) -0.002(2) -0.007(2) -0.007(2)
N3 0.019(2) 0.020(2) 0.025(2) 0.0007(17) -0.0070(16) 0.0001(16)
C29 0.020(2) 0.020(2) 0.022(2) 0.0006(19) -0.0095(18) -0.0025(18)
N8 0.0164(19) 0.0150(18) 0.022(2) 0.0005(15) -0.0056(15) 0.0005(14)
C5 0.038(3) 0.019(2) 0.033(3) -0.004(2) -0.004(2) 0.002(2)
C12 0.019(2) 0.023(2) 0.026(2) 0.004(2) -0.0078(19) -0.0020(18)
C32 0.017(2) 0.020(2) 0.027(3) -0.0008(19) -0.0074(19) -0.0004(18)
C3 0.027(3) 0.024(3) 0.025(3) -0.005(2) -0.003(2) -0.005(2)
C14 0.022(2) 0.027(3) 0.024(2) -0.003(2) -0.005(2) -0.007(2)
C35 0.021(2) 0.023(2) 0.019(2) -0.0005(19) -0.0065(18) 0.0018(19)
C28 0.018(2) 0.016(2) 0.035(3) 0.003(2) -0.004(2) -0.0011(18)
C37 0.040(3) 0.024(3) 0.035(3) 0.005(2) -0.004(3) -0.012(2)
C9 0.021(2) 0.023(2) 0.027(3) 0.004(2) -0.007(2) -0.0024(19)
C22 0.029(3) 0.031(3) 0.019(2) 0.005(2) -0.007(2) -0.005(2)
C31 0.018(2) 0.026(3) 0.025(2) 0.001(2) -0.0076(19) -0.0024(19)
C40 0.032(3) 0.023(3) 0.027(3) 0.002(2) -0.008(2) -0.003(2)
C8 0.021(2) 0.019(2) 0.026(3) 0.001(2) 0.0017(19) -0.0009(18)
C15 0.029(3) 0.048(3) 0.022(3) 0.008(2) -0.010(2) -0.021(3)
C4 0.023(2) 0.020(2) 0.029(3) -0.003(2) -0.002(2) -0.0036(19)
C25 0.035(3) 0.022(2) 0.027(3) -0.003(2) -0.005(2) -0.006(2)
C38 0.028(3) 0.037(3) 0.022(3) 0.005(2) -0.005(2) -0.008(2)
C39 0.032(3) 0.027(3) 0.020(2) -0.005(2) 0.002(2) 0.001(2)
C36 0.038(3) 0.020(3) 0.030(3) -0.002(2) -0.002(2) -0.008(2)
C1 0.038(3) 0.027(3) 0.028(3) -0.005(2) -0.010(2) -0.003(2)
C21 0.047(4) 0.035(3) 0.022(3) 0.006(2) -0.011(2) -0.004(3)
C20 0.046(4) 0.069(5) 0.029(3) -0.014(3) -0.001(3) -0.033(4)
C16 0.035(4) 0.068(5) 0.066(5) 0.042(4) -0.023(3) -0.024(3)
C2S 0.036(3) 0.033(3) 0.048(4) 0.002(3) -0.004(3) -0.006(3)
C19 0.059(5) 0.094(7) 0.028(3) -0.005(4) -0.005(3) -0.048(5)
C18 0.090(7) 0.100(7) 0.027(3) 0.024(4) -0.030(4) -0.060(6)
C17 0.043(4) 0.112(8) 0.068(6) 0.063(6) -0.030(4) -0.026(5)
Cl3 0.0760(14) 0.0361(9) 0.0648(13) 0.0123(9) -0.0148(11) -0.0048(9)
Cl4 0.0725(15) 0.0865(17) 0.0655(14) 0.0187(12) -0.0246(11) -0.0382(13)

loop_
_atom_type_symbol
_atom_type_description
_atom_type_scat_dispersion_real
_atom_type_scat_dispersion_imag
_atom_type_scat_source
C C 0.0033 0.0016 'International Tables Vol C Tables 4.2.6.8 and 6.1.1.4'
N N 0.0061 0.0033 'International Tables Vol C Tables 4.2.6.8 and 6.1.1.4'
Cl Cl 0.1484 0.1585 'International Tables Vol C Tables 4.2.6.8 and 6.1.1.4'
Pd Pd -0.9988 1.0072 'International Tables Vol C Tables 4.2.6.8 and 6.1.1.4'
H H 0.0000 0.0000 'International Tables Vol C Tables 4.2.6.8 and 6.1.1.4'

loop_
_geom_angle_atom_site_label_1
_geom_angle_atom_site_label_2
_geom_angle_atom_site_label_3
_geom_angle
_geom_angle_site_symmetry_1
_geom_angle_site_symmetry_3
_geom_angle_publ_flag
C13 Pd1 C33 88.29(18) . . ?
C13 Pd1 Cl2 175.70(14) . . ?
C33 Pd1 Cl2 89.41(13) . . ?
C13 Pd1 Cl1 88.41(14) . . ?
C33 Pd1 Cl1 171.17(14) . . ?
Cl2 Pd1 Cl1 94.38(4) . . ?
C13 Pd1 H34B 98.0 . . ?
C33 Pd1 H34B 63.3 . . ?
Cl2 Pd1 H34B 84.2 . . ?
Cl1 Pd1 H34B 109.1 . . ?
C13 Pd1 H29 111.4 . . ?
C33 Pd1 H29 68.6 . . ?
Cl2 Pd1 H29 64.3 . . ?
Cl1 Pd1 H29 120.3 . . ?
H34B Pd1 H29 121.9 . . ?
C13 Pd1 H14A 61.0 . . ?
C33 Pd1 H14A 91.7 . . ?
Cl2 Pd1 H14A 122.7 . . ?
Cl1 Pd1 H14A 79.6 . . ?
H34B Pd1 H14A 47.0 . . ?
H29 Pd1 H14A 159.6 . . ?
C13 Pd1 H9 67.8 . . ?
C33 Pd1 H9 127.5 . . ?
Cl2 Pd1 H9 110.9 . . ?
Cl1 Pd1 H9 58.3 . . ?
H34B Pd1 H9 159.9 . . ?
H29 Pd1 H9 77.6 . . ?
H14A Pd1 H9 113.0 . . ?
Pd1 Cl2 H29 66.3 . . ?
Pd1 Cl1 H9 71.2 . . ?
N4 C13 N3 105.8(4) . . ?
N4 C13 Pd1 126.9(4) . . ?
N3 C13 Pd1 127.3(4) . . ?
C30 N6 C27 117.3(4) . . ?
C10 N2 C7 116.7(4) . . ?
N8 C33 N7 105.2(4) . . ?
N8 C33 Pd1 123.2(3) . . ?
N7 C33 Pd1 131.4(4) . . ?
C13 N4 C12 110.3(4) . . ?
C13 N4 C14 126.4(4) . . ?
C12 N4 C14 123.3(4) . . ?
C33 N7 C31 109.8(4) . . ?
C33 N7 C30 129.1(4) . . ?
C31 N7 C30 120.7(4) . . ?
C2 N1 C7 118.2(5) . . ?
N2 C10 C9 125.7(5) . . ?
N2 C10 N3 115.1(4) . . ?
C9 C10 N3 119.2(5) . . ?
C22 N5 C27 117.8(4) . . ?
C28 C26 C24 124.9(5) . . ?
C28 C26 C27 117.2(5) . . ?
C24 C26 C27 117.9(5) . . ?
C12 C11 N3 106.4(4) . . ?
C23 C24 C26 117.2(5) . . ?
C23 C24 C25 120.9(5) . . ?
C26 C24 C25 121.9(5) . . ?
C24 C23 C22 121.6(5) . . ?
C8 C6 C4 123.5(5) . . ?
C8 C6 C7 117.9(5) . . ?
C4 C6 C7 118.6(5) . . ?
N2 C7 N1 115.4(4) . . ?
N2 C7 C6 122.1(5) . . ?
N1 C7 C6 122.4(5) . . ?
N6 C30 C29 125.7(5) . . ?
N6 C30 N7 114.0(4) . . ?
C29 C30 N7 120.1(4) . . ?
N8 C34 C35 113.8(4) . . ?
N5 C27 N6 114.9(4) . . ?
N5 C27 C26 123.0(5) . . ?
N6 C27 C26 122.2(4) . . ?
N1 C2 C3 122.7(5) . . ?
N1 C2 C1 117.6(5) . . ?
C3 C2 C1 119.7(5) . . ?
C13 N3 C11 110.2(4) . . ?
C13 N3 C10 125.9(4) . . ?
C11 N3 C10 123.5(4) . . ?
C28 C29 C30 117.2(5) . . ?
C33 N8 C32 111.0(4) . . ?
C33 N8 C34 126.3(4) . . ?
C32 N8 C34 122.7(4) . . ?
C11 C12 N4 107.2(5) . . ?
C31 C32 N8 106.2(4) . . ?
C4 C3 C2 120.5(5) . . ?
N4 C14 C15 112.9(4) . . ?
C40 C35 C36 119.6(5) . . ?
C40 C35 C34 120.5(5) . . ?
C36 C35 C34 119.9(5) . . ?
C29 C28 C26 120.4(5) . . ?
C38 C37 C36 120.5(5) . . ?
C8 C9 C10 117.5(5) . . ?
N5 C22 C23 122.5(5) . . ?
N5 C22 C21 117.3(5) . . ?
C23 C22 C21 120.3(5) . . ?
C32 C31 N7 107.7(4) . . ?
C35 C40 C39 120.5(5) . . ?
C9 C8 C6 120.0(5) . . ?
C16 C15 C20 120.4(6) . . ?
C16 C15 C14 120.9(6) . . ?
C20 C15 C14 118.6(6) . . ?
C3 C4 C6 117.7(5) . . ?
C3 C4 C5 122.0(5) . . ?
C6 C4 C5 120.3(5) . . ?
C37 C38 C39 119.6(5) . . ?
C38 C39 C40 119.9(5) . . ?
C35 C36 C37 119.9(5) . . ?
C19 C20 C15 121.8(8) . . ?
C15 C16 C17 117.3(8) . . ?
Cl4 C2S Cl3 111.9(4) . . ?
C18 C19 C20 118.5(9) . . ?
C19 C18 C17 123.4(8) . . ?
C18 C17 C16 118.6(8) . . ?
Cl1B C1S Cl2B 85.5(6) . . ?
Cl1B C1S Cl1A 21.9(4) . . ?
Cl2B C1S Cl1A 107.3(5) . . ?
Cl1B C1S Cl2A 110.9(7) . . ?
Cl2B C1S Cl2A 25.6(3) . . ?
Cl1A C1S Cl2A 132.4(5) . . ?

loop_
_geom_bond_atom_site_label_1
_geom_bond_atom_site_label_2
_geom_bond_distance
_geom_bond_site_symmetry_2
_geom_bond_publ_flag
Pd1 C13 1.986(5) . ?
Pd1 C33 1.997(4) . ?
Pd1 Cl2 2.3618(12) . ?
Pd1 Cl1 2.3917(12) . ?
Pd1 H34B 2.7657 . ?
Pd1 H29 2.8464 . ?
Pd1 H14A 2.8967 . ?
Pd1 H9 2.9347 . ?
Cl2 H29 2.8018 . ?
Cl1 H9 2.6366 . ?
C13 N4 1.335(7) . ?
C13 N3 1.358(6) . ?
N6 C30 1.310(6) . ?
N6 C27 1.364(6) . ?
N2 C10 1.312(7) . ?
N2 C7 1.366(7) . ?
C33 N8 1.344(6) . ?
C33 N7 1.363(6) . ?
N4 C12 1.396(7) . ?
N4 C14 1.471(7) . ?
N7 C31 1.391(6) . ?
N7 C30 1.435(6) . ?
N1 C2 1.317(7) . ?
N1 C7 1.371(7) . ?
C10 C9 1.407(7) . ?
C10 N3 1.427(7) . ?
N5 C22 1.333(7) . ?
N5 C27 1.356(6) . ?
C26 C28 1.411(7) . ?
C26 C24 1.419(7) . ?
C26 C27 1.430(7) . ?
C11 C12 1.342(7) . ?
C11 N3 1.394(6) . ?
C24 C23 1.372(7) . ?
C24 C25 1.501(7) . ?
C23 C22 1.400(8) . ?
C6 C8 1.402(7) . ?
C6 C4 1.416(7) . ?
C6 C7 1.420(7) . ?
C30 C29 1.408(7) . ?
C34 N8 1.465(6) . ?
C34 C35 1.508(7) . ?
C2 C3 1.426(7) . ?
C2 C1 1.492(8) . ?
C29 C28 1.367(7) . ?
N8 C32 1.397(6) . ?
C5 C4 1.516(7) . ?
C32 C31 1.336(7) . ?
C3 C4 1.373(8) . ?
C14 C15 1.503(7) . ?
C35 C40 1.382(7) . ?
C35 C36 1.385(7) . ?
C37 C38 1.375(8) . ?
C37 C36 1.397(8) . ?
C9 C8 1.361(8) . ?
C22 C21 1.501(7) . ?
C40 C39 1.391(8) . ?
C15 C16 1.378(10) . ?
C15 C20 1.396(10) . ?
C38 C39 1.390(8) . ?
C20 C19 1.369(10) . ?
C16 C17 1.445(12) . ?
C2S Cl4 1.768(8) . ?
C2S Cl3 1.776(7) . ?
C19 C18 1.332(14) . ?
C18 C17 1.386(14) . ?
C1S Cl1B 1.457(12) . ?
C1S Cl2B 1.713(9) . ?
C1S Cl1A 1.878(9) . ?
C1S Cl2A 2.011(12) . ?

loop_
_geom_torsion_atom_site_label_1
_geom_torsion_atom_site_label_2
_geom_torsion_atom_site_label_3
_geom_torsion_atom_site_label_4
_geom_torsion
_geom_torsion_site_symmetry_1
_geom_torsion_site_symmetry_2
_geom_torsion_site_symmetry_3
_geom_torsion_site_symmetry_4
_geom_torsion_publ_flag
C33 N7 C30 C29 28.6(7) . . . . ?
C13 N3 C10 C9 -45.2(7) . . . . ?
C13 N3 C10 N2 137.4(5) . . . . ?
C33 N7 C30 N6 -156.8(5) . . . . ?
